data_7043466
loop_
_publ_author_name
'Bai, Jianliang'
'Xiao, Xia'
'Zhang, Yue'
'Chao, Jianbin'
'Chen, Xia'

_publ_section_title
;
 \b-Pyridylenolate zinc catalysts for the ring-opening homo- and
 copolymerization of \e-caprolactone and lactides
;
_journal_name_full 'Dalton Trans.'
_journal_paper_doi 10.1039/C7DT01877K
_journal_year 2017
_chemical_formula_sum 'C32 H34 N2 O2 Zn2'
_chemical_formula_weight 609.35
_space_group_crystal_system triclinic
_space_group_IT_number 2
_space_group_name_Hall '-P 1'
_space_group_name_H-M_alt 'P -1'
_symmetry_space_group_name_Hall '-P 1'
_symmetry_space_group_name_H-M 'P -1'
_atom_sites_solution_hydrogens geom
_audit_creation_method SHELXL-2014/7
_audit_update_record
;
2017-06-23 deposited with the CCDC.
2017-06-27 downloaded from the CCDC.
;
_cell_angle_alpha 109.661(4)
_cell_angle_beta 104.640(4)
_cell_angle_gamma 108.913(3)
_cell_formula_units_Z 1
_cell_length_a 8.6494(10)
_cell_length_b 9.7141(12)
_cell_length_c 10.1944(13)
_cell_measurement_reflns_used 7382
_cell_measurement_temperature 200(2)
_cell_measurement_theta_max 28.3295
_cell_measurement_theta_min 3.575
_cell_volume 697.30(15)
_computing_structure_refinement 'SHELXL-2014/7 (Sheldrick, 2014)'
_diffrn_ambient_temperature 200(2)
_diffrn_measured_fraction_theta_full 0.994
_diffrn_measured_fraction_theta_max 0.990
_diffrn_measurement_device_type 'CCD area detector'
_diffrn_measurement_method 'phi and omega scans'
_diffrn_radiation_type MoK\a
_diffrn_radiation_wavelength 0.71073
_diffrn_reflns_av_R_equivalents 0.0228
_diffrn_reflns_av_unetI/netI 0.0268
_diffrn_reflns_Laue_measured_fraction_full 0.994
_diffrn_reflns_Laue_measured_fraction_max 0.990
_diffrn_reflns_limit_h_max 9
_diffrn_reflns_limit_h_min -11
_diffrn_reflns_limit_k_max 12
_diffrn_reflns_limit_k_min -12
_diffrn_reflns_limit_l_max 13
_diffrn_reflns_limit_l_min -13
_diffrn_reflns_number 10052
_diffrn_reflns_point_group_measured_fraction_full 0.994
_diffrn_reflns_point_group_measured_fraction_max 0.990
_diffrn_reflns_theta_full 25.242
_diffrn_reflns_theta_max 28.356
_diffrn_reflns_theta_min 3.617
_exptl_absorpt_coefficient_mu 1.752
_exptl_crystal_colour colourless
_exptl_crystal_density_diffrn 1.451
_exptl_crystal_description block
_exptl_crystal_F_000 316
_exptl_crystal_size_max 0.200
_exptl_crystal_size_mid 0.150
_exptl_crystal_size_min 0.150
_refine_diff_density_max 0.482
_refine_diff_density_min -0.383
_refine_diff_density_rms 0.074
_refine_ls_extinction_method none
_refine_ls_goodness_of_fit_ref 1.047
_refine_ls_hydrogen_treatment constr
_refine_ls_matrix_type full
_refine_ls_number_parameters 174
_refine_ls_number_reflns 3454
_refine_ls_number_restraints 0
_refine_ls_restrained_S_all 1.047
_refine_ls_R_factor_all 0.0340
_refine_ls_R_factor_gt 0.0278
_refine_ls_shift/su_max 0.003
_refine_ls_shift/su_mean 0.000
_refine_ls_structure_factor_coef Fsqd
_refine_ls_weighting_details 'w=1/[\s^2^(Fo^2^)+(0.0204P)^2^+0.6564P] where P=(Fo^2^+2Fc^2^)/3'
_refine_ls_weighting_scheme calc
_refine_ls_wR_factor_gt 0.0633
_refine_ls_wR_factor_ref 0.0665
_reflns_Friedel_coverage 0.000
_reflns_number_gt 3117
_reflns_number_total 3454
_reflns_threshold_expression 'I > 2\s(I)'
_cod_data_source_file c7dt01877k2.cif
_cod_data_source_block a
_cod_database_code 7043466
_shelx_shelxl_version_number 2014/7
_shelx_space_group_comment
;
The symmetry employed for this shelxl refinement is uniquely defined
by the following loop, which should always be used as a source of
symmetry information in preference to the above space-group names.
They are only intended as comments.
;
_shelx_estimated_absorpt_t_min 0.721
_shelx_estimated_absorpt_t_max 0.779

loop_
_space_group_symop_operation_xyz
'x, y, z'
'-x, -y, -z'

loop_
_atom_site_label
_atom_site_type_symbol
_atom_site_fract_x
_atom_site_fract_y
_atom_site_fract_z
_atom_site_U_iso_or_equiv
_atom_site_adp_type
_atom_site_occupancy
_atom_site_site_symmetry_order
_atom_site_calc_flag
_atom_site_refinement_flags_posn
_atom_site_refinement_flags_adp
Zn1 Zn 0.14242(3) 0.18145(3) 0.57982(2) 0.02166(7) Uani 1 1 d . .
N1 N 0.37705(19) 0.16073(18) 0.62763(17) 0.0219(3) Uani 1 1 d . .
C2 C 0.3062(2) 0.0151(2) 0.7762(2) 0.0231(4) Uani 1 1 d . .
H6 H 0.3581 -0.0122 0.8516 0.028 Uiso 1 1 calc R U
C10 C 0.0221(2) -0.1314(2) 0.79083(19) 0.0196(3) Uani 1 1 d . .
C1 C 0.4281(2) 0.0994(2) 0.7232(2) 0.0212(3) Uani 1 1 d . .
C11 C -0.1318(2) -0.1203(2) 0.8002(2) 0.0236(4) Uani 1 1 d . .
H13 H -0.1682 -0.0506 0.7679 0.028 Uiso 1 1 calc R U
C3 C 0.1281(2) -0.0303(2) 0.73337(19) 0.0189(3) Uani 1 1 d . .
C15 C 0.0690(3) -0.2382(2) 0.8353(2) 0.0262(4) Uani 1 1 d . .
H9 H 0.1720 -0.2498 0.8283 0.031 Uiso 1 1 calc R U
C6 C 0.6035(2) 0.1157(2) 0.7712(2) 0.0282(4) Uani 1 1 d . .
H2 H 0.6412 0.0767 0.8411 0.034 Uiso 1 1 calc R U
C14 C -0.0338(3) -0.3278(2) 0.8898(2) 0.0306(4) Uani 1 1 d . .
H10 H 0.0000 -0.4004 0.9190 0.037 Uiso 1 1 calc R U
C12 C -0.2325(3) -0.2094(2) 0.8560(2) 0.0283(4) Uani 1 1 d . .
H12 H -0.3361 -0.1986 0.8624 0.034 Uiso 1 1 calc R U
C13 C -0.1847(3) -0.3140(2) 0.9027(2) 0.0286(4) Uani 1 1 d . .
C9 C 0.4947(3) 0.2308(2) 0.5768(2) 0.0281(4) Uani 1 1 d . .
H5 H 0.4573 0.2725 0.5093 0.034 Uiso 1 1 calc R U
C7 C 0.7207(3) 0.1875(3) 0.7175(3) 0.0330(5) Uani 1 1 d . .
H3 H 0.8385 0.1973 0.7493 0.040 Uiso 1 1 calc R U
C8 C 0.6653(3) 0.2452(3) 0.6170(2) 0.0316(4) Uani 1 1 d . .
H4 H 0.7429 0.2936 0.5769 0.038 Uiso 1 1 calc R U
C16 C -0.2939(3) -0.4093(3) 0.9647(3) 0.0410(5) Uani 1 1 d . .
H14A H -0.3012 -0.3335 1.0523 0.062 Uiso 1 1 calc R U
H14B H -0.2369 -0.4716 0.9967 0.062 Uiso 1 1 calc R U
H14C H -0.4147 -0.4848 0.8852 0.062 Uiso 1 1 calc R U
O1 O 0.03377(16) 0.00954(15) 0.64060(14) 0.0216(3) Uani 1 1 d . .
C4 C 0.1396(3) 0.3934(3) 0.6208(3) 0.0360(5) Uani 1 1 d . .
H15A H 0.0210 0.3728 0.5539 0.043 Uiso 1 1 calc R U
H15B H 0.1539 0.4472 0.7276 0.043 Uiso 1 1 calc R U
C5 C 0.2823(3) 0.5106(3) 0.5972(3) 0.0489(6) Uani 1 1 d . .
H16A H 0.4002 0.5260 0.6570 0.073 Uiso 1 1 calc R U
H16B H 0.2787 0.6162 0.6304 0.073 Uiso 1 1 calc R U
H16C H 0.2601 0.4654 0.4889 0.073 Uiso 1 1 calc R U

loop_
_atom_site_aniso_label
_atom_site_aniso_U_11
_atom_site_aniso_U_22
_atom_site_aniso_U_33
_atom_site_aniso_U_23
_atom_site_aniso_U_13
_atom_site_aniso_U_12
Zn1 0.01945(11) 0.02151(11) 0.02834(12) 0.01632(9) 0.00953(8) 0.00901(8)
N1 0.0182(7) 0.0224(7) 0.0245(8) 0.0124(6) 0.0081(6) 0.0070(6)
C2 0.0221(8) 0.0254(9) 0.0247(9) 0.0157(8) 0.0078(7) 0.0109(7)
C10 0.0208(8) 0.0191(8) 0.0174(8) 0.0095(7) 0.0065(7) 0.0069(7)
C1 0.0186(8) 0.0201(8) 0.0239(9) 0.0100(7) 0.0077(7) 0.0084(7)
C11 0.0238(9) 0.0222(9) 0.0263(9) 0.0134(8) 0.0103(7) 0.0096(7)
C3 0.0220(8) 0.0184(8) 0.0179(8) 0.0099(7) 0.0075(7) 0.0096(7)
C15 0.0281(9) 0.0273(9) 0.0302(10) 0.0179(8) 0.0125(8) 0.0149(8)
C6 0.0215(9) 0.0325(10) 0.0354(11) 0.0192(9) 0.0106(8) 0.0142(8)
C14 0.0393(11) 0.0273(10) 0.0316(10) 0.0208(9) 0.0132(9) 0.0152(9)
C12 0.0274(9) 0.0263(9) 0.0304(10) 0.0132(8) 0.0150(8) 0.0085(8)
C13 0.0346(10) 0.0212(9) 0.0226(9) 0.0103(8) 0.0119(8) 0.0037(8)
C9 0.0250(9) 0.0311(10) 0.0314(10) 0.0191(9) 0.0124(8) 0.0106(8)
C7 0.0214(9) 0.0356(11) 0.0457(12) 0.0199(10) 0.0151(9) 0.0144(9)
C8 0.0256(9) 0.0334(10) 0.0393(11) 0.0188(9) 0.0186(9) 0.0106(8)
C16 0.0533(14) 0.0352(12) 0.0409(13) 0.0246(10) 0.0278(11) 0.0130(11)
O1 0.0191(6) 0.0247(6) 0.0260(6) 0.0182(6) 0.0081(5) 0.0094(5)
C4 0.0469(13) 0.0313(11) 0.0487(13) 0.0266(10) 0.0280(11) 0.0237(10)
C5 0.0478(14) 0.0284(11) 0.0692(18) 0.0276(12) 0.0215(13) 0.0118(11)

loop_
_atom_type_symbol
_atom_type_description
_atom_type_scat_dispersion_real
_atom_type_scat_dispersion_imag
_atom_type_scat_source
C C 0.0033 0.0016 'International Tables Vol C Tables 4.2.6.8 and 6.1.1.4'
H H 0.0000 0.0000 'International Tables Vol C Tables 4.2.6.8 and 6.1.1.4'
N N 0.0061 0.0033 'International Tables Vol C Tables 4.2.6.8 and 6.1.1.4'
O O 0.0106 0.0060 'International Tables Vol C Tables 4.2.6.8 and 6.1.1.4'
Zn Zn 0.2839 1.4301 'International Tables Vol C Tables 4.2.6.8 and 6.1.1.4'

loop_
_geom_angle_atom_site_label_1
_geom_angle_atom_site_label_2
_geom_angle_atom_site_label_3
_geom_angle
_geom_angle_site_symmetry_1
_geom_angle_site_symmetry_3
C4 Zn1 O1 131.82(7) . .
C4 Zn1 N1 121.87(8) . .
O1 Zn1 N1 91.64(5) . .
C4 Zn1 O1 115.03(8) . 2_556
O1 Zn1 O1 82.16(5) . 2_556
N1 Zn1 O1 106.09(6) . 2_556
C4 Zn1 Zn1 135.95(7) . 2_556
O1 Zn1 Zn1 42.31(4) . 2_556
N1 Zn1 Zn1 101.93(4) . 2_556
O1 Zn1 Zn1 39.85(3) 2_556 2_556
C9 N1 C1 118.78(16) . .
C9 N1 Zn1 117.63(13) . .
C1 N1 Zn1 123.03(12) . .
C3 C2 C1 129.18(16) . .
C11 C10 C15 117.93(16) . .
C11 C10 C3 119.03(16) . .
C15 C10 C3 123.04(16) . .
N1 C1 C6 119.46(16) . .
N1 C1 C2 121.83(16) . .
C6 C1 C2 118.71(16) . .
C12 C11 C10 121.09(17) . .
O1 C3 C2 124.83(16) . .
O1 C3 C10 114.37(15) . .
C2 C3 C10 120.80(15) . .
C14 C15 C10 120.44(18) . .
C7 C6 C1 120.54(18) . .
C13 C14 C15 121.69(18) . .
C11 C12 C13 121.13(19) . .
C14 C13 C12 117.70(17) . .
C14 C13 C16 121.44(19) . .
C12 C13 C16 120.9(2) . .
N1 C9 C8 123.75(18) . .
C8 C7 C6 119.32(18) . .
C9 C8 C7 118.09(18) . .
C3 O1 Zn1 124.13(11) . .
C3 O1 Zn1 115.90(11) . 2_556
Zn1 O1 Zn1 97.84(5) . 2_556
C5 C4 Zn1 115.28(16) . .

loop_
_geom_bond_atom_site_label_1
_geom_bond_atom_site_label_2
_geom_bond_distance
_geom_bond_site_symmetry_2
Zn1 C4 1.968(2) .
Zn1 O1 2.0073(12) .
Zn1 N1 2.0561(15) .
Zn1 O1 2.1082(13) 2_556
Zn1 Zn1 3.1029(6) 2_556
N1 C9 1.350(2) .
N1 C1 1.358(2) .
C2 C3 1.360(2) .
C2 C1 1.449(2) .
C10 C11 1.394(3) .
C10 C15 1.394(2) .
C10 C3 1.491(2) .
C1 C6 1.408(2) .
C11 C12 1.387(3) .
C3 O1 1.331(2) .
C15 C14 1.389(3) .
C6 C7 1.375(3) .
C14 C13 1.388(3) .
C12 C13 1.389(3) .
C13 C16 1.510(3) .
C9 C8 1.374(3) .
C7 C8 1.381(3) .
O1 Zn1 2.1082(13) 2_556
C4 C5 1.517(3) .

loop_
_geom_torsion_atom_site_label_1
_geom_torsion_atom_site_label_2
_geom_torsion_atom_site_label_3
_geom_torsion_atom_site_label_4
_geom_torsion
_geom_torsion_site_symmetry_4
C9 N1 C1 C6 2.3(3) .
Zn1 N1 C1 C6 -168.83(14) .
C9 N1 C1 C2 -176.82(17) .
Zn1 N1 C1 C2 12.0(2) .
C3 C2 C1 N1 6.9(3) .
C3 C2 C1 C6 -172.28(19) .
C15 C10 C11 C12 1.7(3) .
C3 C10 C11 C12 -178.63(17) .
C1 C2 C3 O1 -6.6(3) .
C1 C2 C3 C10 173.84(18) .
C11 C10 C3 O1 -26.1(2) .
C15 C10 C3 O1 153.54(17) .
C11 C10 C3 C2 153.53(18) .
C15 C10 C3 C2 -26.8(3) .
C11 C10 C15 C14 -1.2(3) .
C3 C10 C15 C14 179.19(17) .
N1 C1 C6 C7 -2.4(3) .
C2 C1 C6 C7 176.74(19) .
C10 C15 C14 C13 -0.4(3) .
C10 C11 C12 C13 -0.7(3) .
C15 C14 C13 C12 1.3(3) .
C15 C14 C13 C16 -178.9(2) .
C11 C12 C13 C14 -0.8(3) .
C11 C12 C13 C16 179.40(19) .
C1 N1 C9 C8 -0.5(3) .
Zn1 N1 C9 C8 171.12(17) .
C1 C6 C7 C8 0.7(3) .
N1 C9 C8 C7 -1.3(3) .
C6 C7 C8 C9 1.1(3) .
C2 C3 O1 Zn1 -13.2(2) .
C10 C3 O1 Zn1 166.36(11) .
C2 C3 O1 Zn1 107.58(18) 2_556
C10 C3 O1 Zn1 -72.83(16) 2_556
